data_4101224
_journal_name_full 'Journal of the American Chemical Society'
_journal_year 2006
_chemical_formula_moiety 'C22 H20 Br N O7'
_chemical_formula_sum 'C22 H20 Br N O7'
_chemical_formula_weight 490.30
_space_group_IT_number 61
_space_group_name_Hall '-P 2ac 2ab'
_space_group_name_H-M_alt 'P b c a'
_symmetry_cell_setting orthorhombic
_symmetry_space_group_name_Hall '-P 2ac 2ab'
_symmetry_space_group_name_H-M 'P b c a'
_cell_angle_alpha 90
_cell_angle_beta 90
_cell_angle_gamma 90
_cell_formula_units_Z 8
_cell_length_a 12.8791(15)
_cell_length_b 16.3859(16)
_cell_length_c 19.941(2)
_cell_measurement_temperature 110
_cell_volume 4208.3(8)
_diffrn_ambient_temperature 110
_exptl_crystal_density_diffrn 1.548
_cod_depositor_comments
;
The following automatic conversions were performed:
'_symmetry_cell_setting' value 'Orthorhombic' changed to 'orthorhombic'
according to '/home/saulius/struct/CIF-dictionaries/cif_core.dic'
dictionary named 'cif_core.dic' version 2.4.1 from 2010-06-29.

Automatic conversion script
Id: cif_fix_enum 1527 2010-12-29 10:47:43Z saulius 
;
_cod_database_code 4101224

loop_
_symmetry_equiv_pos_as_xyz
'x, y, z'
'-x+1/2, -y, z+1/2'
'x+1/2, -y+1/2, -z'
'-x, y+1/2, -z+1/2'
'-x, -y, -z'
'x-1/2, y, -z-1/2'
'-x-1/2, y-1/2, z'
'x, -y-1/2, z-1/2'

loop_
_atom_site_label
_atom_site_type_symbol
_atom_site_fract_x
_atom_site_fract_y
_atom_site_fract_z
_atom_site_U_iso_or_equiv
_atom_site_adp_type
_atom_site_occupancy
_atom_site_symmetry_multiplicity
_atom_site_calc_flag
_atom_site_refinement_flags
_atom_site_disorder_assembly
_atom_site_disorder_group
Br1 Br 0.73753(2) 0.528270(17) 0.490474(14) 0.03076(11) Uani 1 1 d . . .
O1 O 0.37772(14) 0.48928(11) 0.17654(10) 0.0274(5) Uani 1 1 d . A .
O2 O 0.28585(14) 0.38610(13) 0.27732(10) 0.0339(5) Uani 1 1 d . . .
O3 O 0.33697(16) 0.23479(12) 0.17912(10) 0.0340(5) Uani 1 1 d . . .
O4 O 0.39247(15) 0.15253(12) 0.26038(12) 0.0359(5) Uani 1 1 d . . .
O5 O 0.4476(2) 0.18815(15) 0.45739(12) 0.0580(7) Uani 1 1 d . . .
O6 O 0.3210(3) 0.26192(16) 0.49288(14) 0.0748(10) Uani 1 1 d . . .
O7 O 0.63141(14) 0.18472(11) 0.22117(10) 0.0265(5) Uani 1 1 d . A .
N1 N 0.3780(3) 0.23753(16) 0.44889(14) 0.0432(8) Uani 1 1 d . A .
C1 C 0.4503(2) 0.53928(17) 0.13889(15) 0.0302(7) Uani 1 1 d . . .
H1A H 0.4947 0.5700 0.1706 0.036 Uiso 1 1 calc R . .
H1B H 0.4111 0.5794 0.1117 0.036 Uiso 1 1 calc R . .
C2 C 0.5182(2) 0.48904(17) 0.09329(15) 0.0299(7) Uani 1 1 d . . .
H2A H 0.5643 0.5256 0.0674 0.036 Uiso 1 1 calc R . .
H2B H 0.4741 0.4588 0.0611 0.036 Uiso 1 1 calc R . .
C3 C 0.5839(2) 0.42866(17) 0.13334(14) 0.0267(6) Uani 1 1 d . . .
H3A H 0.6140 0.3870 0.1031 0.032 Uiso 1 1 calc R . .
H3B H 0.6414 0.4576 0.1561 0.032 Uiso 1 1 calc R . .
C4 C 0.51486(19) 0.38888(15) 0.18396(13) 0.0190(6) Uani 1 1 d . A .
C5 C 0.53993(19) 0.31367(15) 0.22463(13) 0.0180(6) Uani 1 1 d . A .
H5 H 0.5951 0.3286 0.2577 0.022 Uiso 1 1 calc R . .
C6 C 0.4365(2) 0.29628(15) 0.26508(13) 0.0200(6) Uani 1 1 d . . .
C7 C 0.3688(2) 0.37150(16) 0.25067(14) 0.0230(6) Uani 1 1 d . A .
C8 C 0.4220(2) 0.42001(16) 0.20045(13) 0.0215(6) Uani 1 1 d . . .
C9 C 0.3848(2) 0.2202(2) 0.23533(16) 0.0344(8) Uani 1 1 d . A .
C10 C 0.3055(3) 0.1586(2) 0.1457(2) 0.0264(11) Uani 0.711(6) 1 d P A 1
H10A H 0.3636 0.1201 0.1459 0.040 Uiso 0.711(6) 1 calc PR A 1
H10B H 0.2854 0.1704 0.0993 0.040 Uiso 0.711(6) 1 calc PR A 1
H10C H 0.2463 0.1347 0.1695 0.040 Uiso 0.711(6) 1 calc PR A 1
C10' C 0.3498(9) 0.0940(7) 0.2061(6) 0.040(3) Uani 0.289(6) 1 d P A 2
H10D H 0.2740 0.0911 0.2097 0.060 Uiso 0.289(6) 1 calc PR A 2
H10E H 0.3794 0.0395 0.2126 0.060 Uiso 0.289(6) 1 calc PR A 2
H10F H 0.3689 0.1144 0.1616 0.060 Uiso 0.289(6) 1 calc PR A 2
C11 C 0.4579(2) 0.28059(16) 0.34053(13) 0.0219(6) Uani 1 1 d . A .
H11 H 0.4964 0.2277 0.3434 0.026 Uiso 1 1 calc R . .
C12 C 0.3566(2) 0.26905(18) 0.37955(15) 0.0317(7) Uani 1 1 d . . .
H12A H 0.3195 0.3219 0.3825 0.038 Uiso 1 1 calc R A .
H12B H 0.3114 0.2300 0.3554 0.038 Uiso 1 1 calc R . .
C13 C 0.5261(2) 0.34494(15) 0.37397(13) 0.0186(6) Uani 1 1 d . . .
C14 C 0.6271(2) 0.32398(17) 0.39173(14) 0.0270(7) Uani 1 1 d . A .
H14 H 0.6525 0.2711 0.3811 0.032 Uiso 1 1 calc R . .
C15 C 0.6915(2) 0.37880(17) 0.42464(15) 0.0273(7) Uani 1 1 d . . .
H15 H 0.7607 0.3641 0.4359 0.033 Uiso 1 1 calc R A .
C16 C 0.6534(2) 0.45463(15) 0.44060(13) 0.0204(6) Uani 1 1 d . A .
C17 C 0.5539(2) 0.47789(15) 0.42304(13) 0.0223(6) Uani 1 1 d . . .
H17 H 0.5291 0.5309 0.4338 0.027 Uiso 1 1 calc R A .
C18 C 0.4909(2) 0.42268(15) 0.38940(13) 0.0212(6) Uani 1 1 d . A .
H18 H 0.4226 0.4384 0.3768 0.025 Uiso 1 1 calc R . .
C19 C 0.57850(19) 0.24303(16) 0.18460(14) 0.0202(6) Uani 1 1 d . . .
C20 C 0.5728(2) 0.21953(17) 0.12004(15) 0.0285(7) Uani 1 1 d . A .
H20 H 0.5408 0.2484 0.0843 0.034 Uiso 1 1 calc R . .
C21 C 0.6248(2) 0.14205(18) 0.11608(18) 0.0356(8) Uani 1 1 d . . .
H21 H 0.6340 0.1100 0.0768 0.043 Uiso 1 1 calc R A .
C22 C 0.6577(2) 0.12349(18) 0.17729(18) 0.0352(8) Uani 1 1 d . A .
H22 H 0.6941 0.0751 0.1890 0.042 Uiso 1 1 calc R . .

loop_
_atom_site_aniso_label
_atom_site_aniso_U_11
_atom_site_aniso_U_22
_atom_site_aniso_U_33
_atom_site_aniso_U_23
_atom_site_aniso_U_13
_atom_site_aniso_U_12
Br1 0.02654(17) 0.03649(17) 0.02925(17) -0.00513(13) -0.00079(13) -0.00771(12)
O1 0.0208(10) 0.0298(11) 0.0316(12) 0.0006(9) -0.0030(9) 0.0067(8)
O2 0.0180(11) 0.0500(13) 0.0337(12) -0.0020(10) 0.0074(9) 0.0101(9)
O3 0.0353(12) 0.0384(12) 0.0283(12) -0.0083(9) 0.0034(10) -0.0133(10)
O4 0.0271(11) 0.0232(11) 0.0576(16) -0.0113(10) -0.0044(10) -0.0010(9)
O5 0.090(2) 0.0469(15) 0.0374(15) 0.0088(12) 0.0146(14) 0.0050(15)
O6 0.130(3) 0.0474(16) 0.0470(17) -0.0043(13) 0.0526(18) -0.0051(17)
O7 0.0205(10) 0.0253(10) 0.0339(12) -0.0031(9) 0.0004(9) 0.0056(8)
N1 0.071(2) 0.0248(14) 0.0340(17) -0.0047(12) 0.0261(16) -0.0201(15)
C1 0.0258(15) 0.0252(15) 0.0396(19) 0.0051(13) -0.0083(13) 0.0003(12)
C2 0.0264(16) 0.0340(17) 0.0294(18) 0.0105(13) -0.0015(13) -0.0018(13)
C3 0.0182(14) 0.0338(16) 0.0280(17) 0.0063(13) 0.0013(12) 0.0033(12)
C4 0.0150(13) 0.0251(14) 0.0169(14) -0.0035(11) -0.0025(11) -0.0017(11)
C5 0.0137(13) 0.0218(13) 0.0184(14) -0.0016(11) 0.0008(11) 0.0007(10)
C6 0.0141(13) 0.0245(14) 0.0214(15) -0.0055(11) 0.0048(11) -0.0015(11)
C7 0.0154(14) 0.0326(15) 0.0212(15) -0.0082(12) -0.0029(12) 0.0005(11)
C8 0.0177(14) 0.0243(14) 0.0224(15) -0.0041(11) -0.0042(11) 0.0023(11)
C9 0.0162(15) 0.049(2) 0.038(2) -0.0228(16) 0.0123(14) -0.0124(14)
C10 0.024(2) 0.029(2) 0.026(2) -0.0112(17) -0.0095(18) 0.0012(17)
C10' 0.050(7) 0.037(6) 0.034(7) -0.011(5) -0.003(6) -0.015(5)
C11 0.0230(14) 0.0201(14) 0.0226(15) -0.0010(11) 0.0061(12) -0.0004(11)
C12 0.0328(17) 0.0320(16) 0.0302(18) -0.0036(13) 0.0139(14) -0.0113(13)
C13 0.0210(14) 0.0216(14) 0.0133(14) 0.0035(11) 0.0058(11) -0.0007(11)
C14 0.0261(16) 0.0250(15) 0.0300(17) -0.0004(13) 0.0026(13) 0.0062(12)
C15 0.0221(15) 0.0306(16) 0.0293(17) 0.0005(13) -0.0001(13) 0.0049(12)
C16 0.0238(14) 0.0253(15) 0.0121(14) 0.0007(11) 0.0023(11) -0.0049(11)
C17 0.0270(15) 0.0183(14) 0.0216(15) 0.0006(11) 0.0024(12) 0.0018(12)
C18 0.0195(14) 0.0228(14) 0.0213(15) 0.0021(11) 0.0009(11) 0.0066(11)
C19 0.0137(13) 0.0263(14) 0.0208(15) -0.0002(12) 0.0029(11) -0.0006(11)
C20 0.0220(15) 0.0386(17) 0.0248(17) -0.0059(13) 0.0048(12) -0.0064(13)
C21 0.0221(16) 0.0371(18) 0.048(2) -0.0229(15) 0.0146(15) -0.0099(13)
C22 0.0227(16) 0.0263(16) 0.057(2) -0.0134(15) 0.0101(16) 0.0011(13)

loop_
_geom_bond_atom_site_label_1
_geom_bond_atom_site_label_2
_geom_bond_distance
_geom_bond_site_symmetry_2
_geom_bond_publ_flag
Br1 C16 1.902(3) . ?
O1 C8 1.357(3) . ?
O1 C1 1.452(3) . ?
O2 C7 1.217(3) . ?
O3 C9 1.301(4) . ?
O3 C10 1.472(4) . ?
O4 C9 1.220(4) . ?
O4 C10' 1.547(10) . ?
O5 N1 1.219(4) . ?
O6 N1 1.212(4) . ?
O7 C22 1.374(3) . ?
O7 C19 1.382(3) . ?
N1 C12 1.502(4) . ?
C1 C2 1.506(4) . ?
C1 H1A 0.9900 . ?
C1 H1B 0.9900 . ?
C2 C3 1.527(4) . ?
C2 H2A 0.9900 . ?
C2 H2B 0.9900 . ?
C3 C4 1.495(4) . ?
C3 H3A 0.9900 . ?
C3 H3B 0.9900 . ?
C4 C8 1.341(4) . ?
C4 C5 1.510(4) . ?
C5 C19 1.491(4) . ?
C5 C6 1.583(3) . ?
C5 H5 1.0000 . ?
C6 C9 1.533(4) . ?
C6 C7 1.537(4) . ?
C6 C11 1.551(4) . ?
C7 C8 1.450(4) . ?
C10 H10A 0.9800 . ?
C10 H10B 0.9800 . ?
C10 H10C 0.9800 . ?
C10' H10D 0.9800 . ?
C10' H10E 0.9800 . ?
C10' H10F 0.9800 . ?
C11 C13 1.526(4) . ?
C11 C12 1.530(4) . ?
C11 H11 1.0000 . ?
C12 H12A 0.9900 . ?
C12 H12B 0.9900 . ?
C13 C18 1.387(3) . ?
C13 C14 1.391(4) . ?
C14 C15 1.387(4) . ?
C14 H14 0.9500 . ?
C15 C16 1.373(4) . ?
C15 H15 0.9500 . ?
C16 C17 1.382(4) . ?
C17 C18 1.389(4) . ?
C17 H17 0.9500 . ?
C18 H18 0.9500 . ?
C19 C20 1.346(4) . ?
C20 C21 1.438(4) . ?
C20 H20 0.9500 . ?
C21 C22 1.327(5) . ?
C21 H21 0.9500 . ?
C22 H22 0.9500 . ?
